data_7030911
loop_
_publ_author_name
'Swarts, Andrew J.'
'Mapolie, Selwyn F.'

_publ_section_title
;
 The synthesis and application of novel Ni(ii) N-alkyl dipyridylaldiminato
 complexes as selective ethylene oligomerisation catalysts.
;
_journal_issue 26
_journal_name_full 'Dalton transactions (Cambridge, England : 2003)'
_journal_page_first 9892
_journal_page_last 9900
_journal_paper_doi 10.1039/c4dt00537f
_journal_volume 43
_journal_year 2014
_chemical_formula_moiety 'C24 H30 Cl4 N6 Ni2 O2'
_chemical_formula_sum 'C24 H30 Cl4 N6 Ni2 O2'
_chemical_formula_weight 693.72
_chemical_name_common 1a
_space_group_IT_number 14
_symmetry_cell_setting monoclinic
_symmetry_space_group_name_Hall '-P 2yn'
_symmetry_space_group_name_H-M 'P 1 21/n 1'
_atom_sites_solution_hydrogens geom
_atom_sites_solution_primary direct
_atom_sites_solution_secondary difmap
_audit_creation_method SHELXL-97
_cell_angle_alpha 90.00
_cell_angle_beta 95.387(2)
_cell_angle_gamma 90.00
_cell_formula_units_Z 2
_cell_length_a 8.4860(14)
_cell_length_b 14.430(2)
_cell_length_c 11.5135(19)
_cell_measurement_reflns_used 3869
_cell_measurement_temperature 100(2)
_cell_measurement_theta_max 28.30
_cell_measurement_theta_min 2.27
_cell_volume 1403.6(4)
_computing_cell_refinement 'Bruker SAINT'
_computing_data_collection 'Bruker APEX2'
_computing_data_reduction 'Bruker SAINT'
_computing_molecular_graphics 'X-Seed (Atwood & Barbour, 2003)'
_computing_publication_material 'X-Seed (Atwood & Barbour, 2003)'
_computing_structure_refinement 'SHELXL-97 (Sheldrick, 2008)'
_computing_structure_solution 'SHELXS-97 (Sheldrick, 2008)'
_diffrn_ambient_temperature 100(2)
_diffrn_measured_fraction_theta_full 1.000
_diffrn_measured_fraction_theta_max 0.914
_diffrn_measurement_device_type 'Bruker APEX-II CCD'
_diffrn_measurement_method '\f and \w scans'
_diffrn_radiation_monochromator graphite
_diffrn_radiation_source 'fine-focus sealed tube'
_diffrn_radiation_type MoK\a
_diffrn_radiation_wavelength 0.71073
_diffrn_reflns_av_R_equivalents 0.0208
_diffrn_reflns_av_sigmaI/netI 0.0263
_diffrn_reflns_limit_h_max 11
_diffrn_reflns_limit_h_min -10
_diffrn_reflns_limit_k_max 14
_diffrn_reflns_limit_k_min -18
_diffrn_reflns_limit_l_max 14
_diffrn_reflns_limit_l_min -15
_diffrn_reflns_number 8711
_diffrn_reflns_theta_full 25.00
_diffrn_reflns_theta_max 28.43
_diffrn_reflns_theta_min 2.27
_diffrn_standards_number 0
_exptl_absorpt_coefficient_mu 1.757
_exptl_absorpt_correction_T_max 0.8012
_exptl_absorpt_correction_T_min 0.7651
_exptl_absorpt_correction_type numerical
_exptl_absorpt_process_details 'SADABS (Bruker, 2002)'
_exptl_crystal_colour green
_exptl_crystal_density_diffrn 1.641
_exptl_crystal_density_method 'not measured'
_exptl_crystal_description shard
_exptl_crystal_F_000 712
_exptl_crystal_size_max 0.16
_exptl_crystal_size_mid 0.15
_exptl_crystal_size_min 0.13
_refine_diff_density_max 0.358
_refine_diff_density_min -0.314
_refine_diff_density_rms 0.065
_refine_ls_extinction_method none
_refine_ls_goodness_of_fit_ref 1.046
_refine_ls_hydrogen_treatment mixed
_refine_ls_matrix_type full
_refine_ls_number_parameters 178
_refine_ls_number_reflns 3237
_refine_ls_number_restraints 0
_refine_ls_restrained_S_all 1.046
_refine_ls_R_factor_all 0.0305
_refine_ls_R_factor_gt 0.0249
_refine_ls_shift/su_max 0.001
_refine_ls_shift/su_mean 0.000
_refine_ls_structure_factor_coef Fsqd
_refine_ls_weighting_details 'calc w=1/[\s^2^(Fo^2^)+(0.0229P)^2^+0.7990P] where P=(Fo^2^+2Fc^2^)/3'
_refine_ls_weighting_scheme calc
_refine_ls_wR_factor_gt 0.0553
_refine_ls_wR_factor_ref 0.0581
_reflns_number_gt 2829
_reflns_number_total 3237
_reflns_threshold_expression >2sigma(I)
_cod_data_source_file c4dt00537f2.cif
_cod_data_source_block C:\1a.CIF
_cod_depositor_comments
;Adding full bibliography for 7030911--7030912.cif.

The following automatic conversions were performed:

data name '_iucr_refine_instruction_details' was replaced with
'_iucr_refine_instructions_details' as specified in the replacement
file 'data/replacement-values/replacement_tags.lst'.

Automatic conversion script
Id: cif_correct_tags 9268 2022-04-12 08:56:07Z antanas 
;
_cod_original_cell_volume 1403.7(4)
_cod_original_sg_symbol_H-M P21/n
_cod_database_code 7030911

loop_
_symmetry_equiv_pos_as_xyz
'x, y, z'
'-x+1/2, y+1/2, -z+1/2'
'-x, -y, -z'
'x-1/2, -y-1/2, z-1/2'

loop_
_atom_site_label
_atom_site_type_symbol
_atom_site_fract_x
_atom_site_fract_y
_atom_site_fract_z
_atom_site_U_iso_or_equiv
_atom_site_adp_type
_atom_site_occupancy
_atom_site_symmetry_multiplicity
_atom_site_calc_flag
_atom_site_refinement_flags
Ni1 Ni 0.51810(2) 0.965292(15) 0.857269(18) 0.00999(7) Uani 1 1 d .
Cl1 Cl 0.23778(5) 0.96550(3) 0.80728(4) 0.01444(10) Uani 1 1 d .
O1 O 0.76484(14) 0.97428(9) 0.92387(11) 0.0134(3) Uani 1 1 d .
N1 N 0.54561(17) 0.84242(11) 0.77472(13) 0.0161(3) Uani 1 1 d .
C1 C 0.4561(2) 0.77004(13) 0.80304(16) 0.0192(4) Uani 1 1 d .
H1 H 0.3713 0.7816 0.8494 0.023 Uiso 1 1 calc R
C1' C 0.4958(2) 1.10625(14) 0.67269(16) 0.0243(4) Uani 1 1 d .
H1' H 0.4179 1.1296 0.7191 0.029 Uiso 1 1 calc R
H1O H 0.757(3) 0.9978(18) 0.981(2) 0.033(7) Uiso 1 1 d .
Cl2 Cl 0.50940(5) 1.11184(3) 0.95779(3) 0.01195(9) Uani 1 1 d .
N2 N 0.56702(18) 1.02556(11) 0.70405(12) 0.0183(3) Uani 1 1 d .
C2 C 0.4812(3) 0.68043(15) 0.76829(18) 0.0296(5) Uani 1 1 d .
H2 H 0.4154 0.6311 0.7894 0.035 Uiso 1 1 calc R
C2' C 0.5302(3) 1.15651(17) 0.57677(18) 0.0381(6) Uani 1 1 d .
H2' H 0.4789 1.2138 0.5580 0.046 Uiso 1 1 calc R
N3 N 0.74378(19) 0.90446(14) 0.66705(14) 0.0282(4) Uani 1 1 d .
C3 C 0.6058(3) 0.66483(17) 0.70143(19) 0.0368(6) Uani 1 1 d .
H3 H 0.6301 0.6035 0.6790 0.044 Uiso 1 1 calc R
C3' C 0.6421(3) 1.1209(2) 0.50822(19) 0.0489(8) Uani 1 1 d .
H3' H 0.6699 1.1543 0.4420 0.059 Uiso 1 1 calc R
C4 C 0.6939(3) 0.73743(18) 0.66769(18) 0.0342(6) Uani 1 1 d .
H4 H 0.7780 0.7270 0.6203 0.041 Uiso 1 1 calc R
C4' C 0.7120(3) 1.0378(2) 0.53671(18) 0.0407(7) Uani 1 1 d .
H4' H 0.7870 1.0124 0.4893 0.049 Uiso 1 1 calc R
C5 C 0.6596(2) 0.82796(16) 0.70348(16) 0.0231(4) Uani 1 1 d .
C6 C 0.8966(2) 0.8842(2) 0.6209(2) 0.0519(8) Uani 1 1 d .
H6A H 0.8776 0.8617 0.5405 0.078 Uiso 1 1 calc R
H6B H 0.9530 0.8366 0.6692 0.078 Uiso 1 1 calc R
H6C H 0.9606 0.9408 0.6223 0.078 Uiso 1 1 calc R
C7 C 0.8632(2) 0.89443(13) 0.94766(16) 0.0179(4) Uani 1 1 d .
H7A H 0.8009 0.8447 0.9789 0.027 Uiso 1 1 calc R
H7B H 0.9518 0.9106 1.0049 0.027 Uiso 1 1 calc R
H7C H 0.9044 0.8734 0.8754 0.027 Uiso 1 1 calc R
C7C C 0.6727(2) 0.98959(17) 0.63648(16) 0.0255(5) Uani 1 1 d .

loop_
_atom_site_aniso_label
_atom_site_aniso_U_11
_atom_site_aniso_U_22
_atom_site_aniso_U_33
_atom_site_aniso_U_23
_atom_site_aniso_U_13
_atom_site_aniso_U_12
Ni1 0.01055(11) 0.01095(12) 0.00876(11) -0.00148(8) 0.00247(8) -0.00151(8)
Cl1 0.01134(19) 0.0158(2) 0.0159(2) -0.00232(16) 0.00013(15) -0.00029(16)
O1 0.0130(6) 0.0151(7) 0.0121(6) -0.0014(5) 0.0014(5) 0.0005(5)
N1 0.0126(7) 0.0197(8) 0.0156(7) -0.0088(6) -0.0012(6) 0.0030(6)
C1 0.0209(9) 0.0156(9) 0.0196(9) -0.0067(7) -0.0059(8) 0.0021(7)
C1' 0.0298(11) 0.0264(11) 0.0149(9) 0.0045(8) -0.0075(8) -0.0157(9)
Cl2 0.01457(19) 0.00966(19) 0.01194(19) 0.00010(15) 0.00290(15) -0.00192(15)
N2 0.0180(8) 0.0278(9) 0.0088(7) -0.0009(6) -0.0004(6) -0.0114(7)
C2 0.0412(13) 0.0181(10) 0.0257(11) -0.0078(8) -0.0164(9) 0.0077(9)
C2' 0.0526(15) 0.0400(14) 0.0178(10) 0.0125(9) -0.0173(10) -0.0322(12)
N3 0.0119(8) 0.0571(13) 0.0163(8) -0.0160(8) 0.0057(6) -0.0031(8)
C3 0.0471(14) 0.0303(13) 0.0278(11) -0.0189(10) -0.0234(10) 0.0246(11)
C3' 0.0601(17) 0.073(2) 0.0114(10) 0.0095(11) -0.0062(11) -0.0535(16)
C4 0.0246(11) 0.0544(16) 0.0208(10) -0.0230(10) -0.0120(9) 0.0261(11)
C4' 0.0360(13) 0.076(2) 0.0110(9) -0.0078(11) 0.0068(9) -0.0381(13)
C5 0.0129(9) 0.0406(13) 0.0149(9) -0.0145(8) -0.0043(7) 0.0059(9)
C6 0.0154(10) 0.110(3) 0.0316(13) -0.0354(15) 0.0100(9) -0.0066(13)
C7 0.0142(8) 0.0193(10) 0.0201(9) -0.0014(7) 0.0007(7) 0.0024(7)
C7C 0.0179(9) 0.0482(14) 0.0103(9) -0.0073(9) 0.0009(7) -0.0189(9)

loop_
_atom_type_symbol
_atom_type_description
_atom_type_scat_dispersion_real
_atom_type_scat_dispersion_imag
_atom_type_scat_source
C C 0.0033 0.0016 'International Tables Vol C Tables 4.2.6.8 and 6.1.1.4'
H H 0.0000 0.0000 'International Tables Vol C Tables 4.2.6.8 and 6.1.1.4'
N N 0.0061 0.0033 'International Tables Vol C Tables 4.2.6.8 and 6.1.1.4'
Cl Cl 0.1484 0.1585 'International Tables Vol C Tables 4.2.6.8 and 6.1.1.4'
Ni Ni 0.3393 1.1124 'International Tables Vol C Tables 4.2.6.8 and 6.1.1.4'
O O 0.0106 0.0060 'International Tables Vol C Tables 4.2.6.8 and 6.1.1.4'

loop_
_geom_angle_atom_site_label_1
_geom_angle_atom_site_label_2
_geom_angle_atom_site_label_3
_geom_angle
_geom_angle_site_symmetry_3
N1 Ni1 N2 85.77(6) .
N1 Ni1 O1 93.90(5) .
N2 Ni1 O1 90.70(6) .
N1 Ni1 Cl1 92.51(4) .
N2 Ni1 Cl1 94.00(5) .
O1 Ni1 Cl1 172.32(4) .
N1 Ni1 Cl2 175.19(4) .
N2 Ni1 Cl2 93.37(5) .
O1 Ni1 Cl2 81.37(4) .
Cl1 Ni1 Cl2 92.277(16) .
N1 Ni1 Cl2 91.99(5) 3_677
N2 Ni1 Cl2 173.61(5) 3_677
O1 Ni1 Cl2 83.48(4) 3_677
Cl1 Ni1 Cl2 92.073(16) 3_677
Cl2 Ni1 Cl2 88.363(19) 3_677
C7 O1 Ni1 123.09(11) .
C7 O1 H1O 107.2(19) .
Ni1 O1 H1O 99.8(19) .
C5 N1 C1 118.80(17) .
C5 N1 Ni1 122.79(14) .
C1 N1 Ni1 118.01(12) .
N1 C1 C2 123.5(2) .
N1 C1 H1 118.3 .
C2 C1 H1 118.3 .
N2 C1' C2' 123.2(2) .
N2 C1' H1' 118.4 .
C2' C1' H1' 118.4 .
Ni1 Cl2 Ni1 91.637(19) 3_677
C7C N2 C1' 119.06(17) .
C7C N2 Ni1 122.36(14) .
C1' N2 Ni1 118.51(13) .
C1 C2 C3 117.5(2) .
C1 C2 H2 121.3 .
C3 C2 H2 121.3 .
C1' C2' C3' 118.0(2) .
C1' C2' H2' 121.0 .
C3' C2' H2' 121.0 .
C7C N3 C5 123.21(16) .
C7C N3 C6 117.1(2) .
C5 N3 C6 116.2(2) .
C4 C3 C2 120.1(2) .
C4 C3 H3 120.0 .
C2 C3 H3 120.0 .
C4' C3' C2' 119.6(2) .
C4' C3' H3' 120.2 .
C2' C3' H3' 120.2 .
C3 C4 C5 119.7(2) .
C3 C4 H4 120.2 .
C5 C4 H4 120.2 .
C3' C4' C7C 119.9(2) .
C3' C4' H4' 120.0 .
C7C C4' H4' 120.0 .
N1 C5 N3 118.53(18) .
N1 C5 C4 120.2(2) .
N3 C5 C4 121.23(19) .
N3 C6 H6A 109.5 .
N3 C6 H6B 109.5 .
H6A C6 H6B 109.5 .
N3 C6 H6C 109.5 .
H6A C6 H6C 109.5 .
H6B C6 H6C 109.5 .
O1 C7 H7A 109.5 .
O1 C7 H7B 109.5 .
H7A C7 H7B 109.5 .
O1 C7 H7C 109.5 .
H7A C7 H7C 109.5 .
H7B C7 H7C 109.5 .
N2 C7C N3 119.24(17) .
N2 C7C C4' 120.2(2) .
N3 C7C C4' 120.6(2) .

loop_
_geom_bond_atom_site_label_1
_geom_bond_atom_site_label_2
_geom_bond_distance
_geom_bond_site_symmetry_2
Ni1 N1 2.0355(15) .
Ni1 N2 2.0440(15) .
Ni1 O1 2.1651(13) .
Ni1 Cl1 2.3944(6) .
Ni1 Cl2 2.4152(6) .
Ni1 Cl2 2.4332(5) 3_677
O1 C7 1.434(2) .
O1 H1O 0.75(2) .
N1 C5 1.342(2) .
N1 C1 1.349(2) .
C1 C2 1.376(3) .
C1 H1 0.9500 .
C1' N2 1.346(3) .
C1' C2' 1.375(3) .
C1' H1' 0.9500 .
Cl2 Ni1 2.4332(5) 3_677
N2 C7C 1.345(3) .
C2 C3 1.384(3) .
C2 H2 0.9500 .
C2' C3' 1.389(4) .
C2' H2' 0.9500 .
N3 C7C 1.399(3) .
N3 C5 1.400(3) .
N3 C6 1.476(2) .
C3 C4 1.365(4) .
C3 H3 0.9500 .
C3' C4' 1.365(4) .
C3' H3' 0.9500 .
C4 C5 1.408(3) .
C4 H4 0.9500 .
C4' C7C 1.409(3) .
C4' H4' 0.9500 .
C6 H6A 0.9800 .
C6 H6B 0.9800 .
C6 H6C 0.9800 .
C7 H7A 0.9800 .
C7 H7B 0.9800 .
C7 H7C 0.9800 .

loop_
_geom_torsion_atom_site_label_1
_geom_torsion_atom_site_label_2
_geom_torsion_atom_site_label_3
_geom_torsion_atom_site_label_4
_geom_torsion
_geom_torsion_site_symmetry_1
_geom_torsion_site_symmetry_4
N1 Ni1 O1 C7 -28.01(13) . .
N2 Ni1 O1 C7 -113.81(13) . .
Cl2 Ni1 O1 C7 152.88(13) . .
Cl2 Ni1 O1 C7 63.55(12) 3_677 .
N2 Ni1 N1 C5 40.48(14) . .
O1 Ni1 N1 C5 -49.93(15) . .
Cl1 Ni1 N1 C5 134.31(14) . .
Cl2 Ni1 N1 C5 -133.53(14) 3_677 .
N2 Ni1 N1 C1 -146.85(14) . .
O1 Ni1 N1 C1 122.74(13) . .
Cl1 Ni1 N1 C1 -53.03(13) . .
Cl2 Ni1 N1 C1 39.14(13) 3_677 .
C5 N1 C1 C2 3.9(3) . .
Ni1 N1 C1 C2 -169.02(14) . .
N2 Ni1 Cl2 Ni1 -173.85(5) . 3_677
O1 Ni1 Cl2 Ni1 -83.66(4) . 3_677
Cl1 Ni1 Cl2 Ni1 92.010(16) . 3_677
Cl2 Ni1 Cl2 Ni1 0.0 3_677 3_677
C2' C1' N2 C7C -2.8(3) . .
C2' C1' N2 Ni1 174.34(15) . .
N1 Ni1 N2 C7C -36.34(14) . .
O1 Ni1 N2 C7C 57.52(14) . .
Cl1 Ni1 N2 C7C -128.56(14) . .
Cl2 Ni1 N2 C7C 138.91(14) . .
N1 Ni1 N2 C1' 146.64(14) . .
O1 Ni1 N2 C1' -119.49(13) . .
Cl1 Ni1 N2 C1' 54.42(13) . .
Cl2 Ni1 N2 C1' -38.10(13) . .
N1 C1 C2 C3 0.4(3) . .
N2 C1' C2' C3' 1.1(3) . .
C1 C2 C3 C4 -3.1(3) . .
C1' C2' C3' C4' 0.9(3) . .
C2 C3 C4 C5 1.4(3) . .
C2' C3' C4' C7C -1.3(3) . .
C1 N1 C5 N3 175.04(16) . .
Ni1 N1 C5 N3 -12.3(2) . .
C1 N1 C5 C4 -5.6(3) . .
Ni1 N1 C5 C4 167.03(13) . .
C7C N3 C5 N1 -40.0(3) . .
C6 N3 C5 N1 161.61(17) . .
C7C N3 C5 C4 140.62(19) . .
C6 N3 C5 C4 -17.8(3) . .
C3 C4 C5 N1 3.0(3) . .
C3 C4 C5 N3 -177.64(18) . .
C1' N2 C7C N3 -178.26(16) . .
Ni1 N2 C7C N3 4.7(2) . .
C1' N2 C7C C4' 2.3(3) . .
Ni1 N2 C7C C4' -174.70(14) . .
C5 N3 C7C N2 44.3(3) . .
C6 N3 C7C N2 -157.55(17) . .
C5 N3 C7C C4' -136.30(19) . .
C6 N3 C7C C4' 21.9(3) . .
C3' C4' C7C N2 -0.3(3) . .
C3' C4' C7C N3 -179.74(19) . .
